data_7155754
loop_
_publ_author_name
'Dabiri, Minoo'
'Farajinia Lehi, Noushin'
'Kazemi Movahed, Siyavash'
'Khavasi, Hamid Reza'

_publ_section_title
;
 Pd-catalyzed regioselective C-H halogenation of quinazolinones and
 benzoxazinones
;
_journal_name_full 'Org. Biomol. Chem.'
_journal_paper_doi 10.1039/C7OB01534H
_journal_year 2017
_chemical_formula_sum 'C16 H11 Cl2 N O4'
_chemical_formula_weight 352.16
_chemical_name_systematic
; 
 ? 
;
_space_group_IT_number 2
_symmetry_cell_setting triclinic
_symmetry_space_group_name_Hall '-P 1'
_symmetry_space_group_name_H-M 'P -1'
_atom_sites_solution_hydrogens geom
_atom_sites_solution_primary direct
_atom_sites_solution_secondary difmap
_audit_creation_method SHELXL-97
_audit_update_record
;
2017-01-25 deposited with the CCDC.
2017-07-05 downloaded from the CCDC.
;
_cell_angle_alpha 87.80(2)
_cell_angle_beta 83.42(2)
_cell_angle_gamma 71.65(2)
_cell_formula_units_Z 2
_cell_length_a 8.079(2)
_cell_length_b 8.088(3)
_cell_length_c 12.700(4)
_cell_measurement_reflns_used 6859
_cell_measurement_temperature 298(2)
_cell_measurement_theta_max 27.00
_cell_measurement_theta_min 2.67
_cell_volume 782.5(4)
_computing_cell_refinement 'X-Area 1.31 (Stoe & Cie GmbH, 2005)'
_computing_data_collection 'X-Area 1.31 (Stoe & Cie GmbH, 2005)'
_computing_data_reduction 'X-Area 1.31 (Stoe & Cie GmbH, 2005)'
_computing_molecular_graphics 'ORTEP-3 for Windows (Farrugia, 1997)'
_computing_publication_material 'WinGX (Farrugia, 1999)'
_computing_structure_refinement 'SHELXL-97 (Sheldrick, 1997)'
_computing_structure_solution 'SHELXS-97 (Sheldrick, 1990)'
_diffrn_ambient_temperature 298(2)
_diffrn_detector_area_resol_mean '0.15 mm'
_diffrn_measured_fraction_theta_full 0.993
_diffrn_measured_fraction_theta_max 0.993
_diffrn_measurement_device_type 'STOE IPDS 2T'
_diffrn_measurement_method 'rotation method'
_diffrn_radiation_monochromator graphite
_diffrn_radiation_source 'fine-focus sealed tube'
_diffrn_radiation_type MoK\a
_diffrn_radiation_wavelength 0.71073
_diffrn_reflns_av_R_equivalents 0.0951
_diffrn_reflns_av_sigmaI/netI 0.1477
_diffrn_reflns_limit_h_max 10
_diffrn_reflns_limit_h_min -10
_diffrn_reflns_limit_k_max 10
_diffrn_reflns_limit_k_min -10
_diffrn_reflns_limit_l_max 16
_diffrn_reflns_limit_l_min -16
_diffrn_reflns_number 6859
_diffrn_reflns_theta_full 27.00
_diffrn_reflns_theta_max 27.00
_diffrn_reflns_theta_min 2.67
_diffrn_standards_number 0
_exptl_absorpt_coefficient_mu 0.434
_exptl_absorpt_correction_T_max 0.8456
_exptl_absorpt_correction_T_min 0.5215
_exptl_absorpt_correction_type numerical
_exptl_absorpt_process_details 'shape of crystal determined optically'
_exptl_crystal_colour Colorless
_exptl_crystal_density_diffrn 1.499
_exptl_crystal_density_method 'not measured'
_exptl_crystal_description Needle
_exptl_crystal_F_000 360
_exptl_crystal_size_max 0.45
_exptl_crystal_size_mid 0.20
_exptl_crystal_size_min 0.15
_refine_diff_density_max 0.569
_refine_diff_density_min -0.526
_refine_diff_density_rms 0.135
_refine_ls_extinction_method none
_refine_ls_goodness_of_fit_ref 1.100
_refine_ls_hydrogen_treatment mixed
_refine_ls_matrix_type full
_refine_ls_number_parameters 208
_refine_ls_number_reflns 3387
_refine_ls_number_restraints 0
_refine_ls_restrained_S_all 1.100
_refine_ls_R_factor_all 0.0895
_refine_ls_R_factor_gt 0.0521
_refine_ls_shift/su_max 0.004
_refine_ls_shift/su_mean 0.004
_refine_ls_structure_factor_coef Fsqd
_refine_ls_weighting_details 'calc w=1/[\s^2^(Fo^2^)+(0.2000P)^2^+0.0000P] where P=(Fo^2^+2Fc^2^)/3'
_refine_ls_weighting_scheme calc
_refine_ls_wR_factor_gt 0.1512
_refine_ls_wR_factor_ref 0.1751
_reflns_number_gt 3030
_reflns_number_total 3387
_reflns_threshold_expression >2sigma(I)
_cod_data_source_file c7ob01534h2.cif
_cod_data_source_block khd390
_cod_depositor_comments
;
The following automatic conversions were performed:

'_symmetry_cell_setting' value 'Triclinic' changed to 'triclinic'
according to
/home/data/users/saulius/crontab/automatic-downloads/rss-feeds/RSC/lib/dictionaries/cif_core.dic
dictionary named 'cif_core.dic' version 2.4.2 from 2011-04-26.

Automatic conversion script
Id: cif_fix_values 4973 2017-02-22 13:04:09Z antanas 
;
_cod_original_sg_symbol_H-M P-1
_cod_original_formula_sum 'C16 H11 Cl2 N1 O4'
_cod_database_code 7155754

loop_
_symmetry_equiv_pos_as_xyz
'x, y, z'
'-x, -y, -z'

loop_
_atom_site_label
_atom_site_type_symbol
_atom_site_fract_x
_atom_site_fract_y
_atom_site_fract_z
_atom_site_U_iso_or_equiv
_atom_site_adp_type
_atom_site_occupancy
_atom_site_symmetry_multiplicity
_atom_site_calc_flag
_atom_site_refinement_flags
C1 C 0.6339(16) 0.7441(14) 0.5166(8) 0.059(3) Uani 1 1 d .
C2 C 0.514(2) 0.7737(17) 0.6038(9) 0.079(4) Uani 1 1 d .
H2 H 0.5455 0.7940 0.6692 0.095 Uiso 1 1 calc R
C3 C 0.349(2) 0.7732(19) 0.5943(11) 0.084(4) Uani 1 1 d .
H3 H 0.2667 0.7883 0.6537 0.101 Uiso 1 1 calc R
C4 C 0.3038(18) 0.7504(17) 0.4976(11) 0.077(4) Uani 1 1 d .
H4 H 0.1896 0.7526 0.4914 0.093 Uiso 1 1 calc R
C5 C 0.4232(16) 0.7241(14) 0.4079(9) 0.062(3) Uani 1 1 d .
C6 C 0.5972(13) 0.7194(12) 0.4164(7) 0.050(2) Uani 1 1 d .
C7 C 0.7354(14) 0.6887(14) 0.3210(8) 0.054(3) Uani 1 1 d .
C8 C 0.9607(12) 0.5301(12) 0.2118(6) 0.042(2) Uani 1 1 d .
C9 C 1.0766(13) 0.3676(12) 0.1821(7) 0.047(2) Uani 1 1 d .
H9 H 1.0712 0.2690 0.2207 0.056 Uiso 1 1 calc R
C10 C 1.2000(12) 0.3528(12) 0.0952(7) 0.045(2) Uani 1 1 d .
C11 C 1.3089(17) 0.0488(15) 0.1075(10) 0.075(4) Uani 1 1 d .
H11A H 1.1949 0.0360 0.1066 0.090 Uiso 1 1 calc R
H11B H 1.3324 0.0537 0.1795 0.090 Uiso 1 1 calc R
H11C H 1.3960 -0.0489 0.0725 0.090 Uiso 1 1 calc R
C12 C 1.3533(13) 0.6247(13) -0.1028(7) 0.050(2) Uani 1 1 d .
H12A H 1.3833 0.6979 -0.0555 0.060 Uiso 1 1 calc R
H12B H 1.2446 0.6878 -0.1298 0.060 Uiso 1 1 calc R
H12C H 1.4443 0.5899 -0.1606 0.060 Uiso 1 1 calc R
C13 C 1.2120(12) 0.5038(12) 0.0348(7) 0.042(2) Uani 1 1 d .
C14 C 1.1005(14) 0.6656(12) 0.0702(7) 0.050(2) Uani 1 1 d .
H14 H 1.1111 0.7669 0.0370 0.060 Uiso 1 1 calc R
C15 C 0.9717(14) 0.6754(13) 0.1563(7) 0.051(3) Uani 1 1 d .
C16 C 0.8519(15) 0.8471(14) 0.1897(9) 0.064(3) Uani 1 1 d .
N1 N 0.8370(10) 0.5396(10) 0.3005(6) 0.0445(19) Uani 1 1 d .
O1 O 1.3140(9) 0.2028(8) 0.0547(5) 0.0541(18) Uani 1 1 d .
O2 O 1.3350(9) 0.4750(8) -0.0474(5) 0.0520(18) Uani 1 1 d .
O3 O 0.8492(13) 0.9847(10) 0.1537(7) 0.094(3) Uani 1 1 d .
O4 O 0.7305(10) 0.8430(9) 0.2757(6) 0.069(2) Uani 1 1 d .
Cl1 Cl 0.8455(5) 0.7392(7) 0.5344(3) 0.1195(18) Uani 1 1 d .
Cl2 Cl 0.3640(5) 0.6983(5) 0.2860(3) 0.0851(12) Uani 1 1 d .

loop_
_atom_site_aniso_label
_atom_site_aniso_U_11
_atom_site_aniso_U_22
_atom_site_aniso_U_33
_atom_site_aniso_U_23
_atom_site_aniso_U_13
_atom_site_aniso_U_12
C1 0.073(8) 0.049(6) 0.054(6) -0.001(5) 0.006(5) -0.021(6)
C2 0.093(10) 0.083(9) 0.055(7) -0.013(6) 0.004(7) -0.023(8)
C3 0.083(10) 0.091(10) 0.076(9) -0.013(7) 0.031(7) -0.036(8)
C4 0.063(8) 0.078(9) 0.091(9) -0.001(7) 0.007(7) -0.027(7)
C5 0.064(8) 0.047(6) 0.069(7) 0.000(5) 0.003(6) -0.013(5)
C6 0.050(6) 0.038(5) 0.053(5) 0.000(4) 0.005(4) -0.004(4)
C7 0.050(6) 0.050(7) 0.061(6) -0.005(5) 0.004(5) -0.016(5)
C8 0.043(5) 0.044(6) 0.040(5) 0.000(4) -0.004(4) -0.014(4)
C9 0.055(6) 0.035(5) 0.047(5) -0.001(4) -0.006(4) -0.011(5)
C10 0.043(5) 0.042(6) 0.049(5) -0.008(4) -0.005(4) -0.009(4)
C11 0.074(8) 0.048(7) 0.093(8) -0.004(6) 0.007(7) -0.009(6)
C12 0.049(6) 0.055(6) 0.042(5) 0.009(4) 0.003(4) -0.015(5)
C13 0.039(5) 0.042(5) 0.044(5) -0.004(4) 0.005(4) -0.015(4)
C14 0.068(7) 0.038(5) 0.044(5) 0.003(4) 0.003(5) -0.022(5)
C15 0.058(6) 0.048(6) 0.043(5) -0.010(4) -0.001(4) -0.012(5)
C16 0.066(7) 0.041(7) 0.074(7) 0.000(5) 0.026(6) -0.012(5)
N1 0.033(4) 0.035(4) 0.055(4) 0.002(3) 0.009(3) -0.001(3)
O1 0.058(4) 0.034(4) 0.061(4) -0.006(3) 0.015(3) -0.007(3)
O2 0.055(4) 0.046(4) 0.051(4) 0.003(3) -0.001(3) -0.012(3)
O3 0.110(8) 0.038(5) 0.108(7) 0.007(4) 0.036(6) -0.003(5)
O4 0.076(5) 0.040(4) 0.071(5) -0.003(3) 0.020(4) 0.000(4)
Cl1 0.081(3) 0.189(5) 0.087(3) -0.030(3) -0.014(2) -0.035(3)
Cl2 0.078(2) 0.094(3) 0.084(2) -0.0049(17) -0.0128(17) -0.0257(19)

loop_
_atom_type_symbol
_atom_type_description
_atom_type_scat_dispersion_real
_atom_type_scat_dispersion_imag
_atom_type_scat_source
C C 0.0033 0.0016 'International Tables Vol C Tables 4.2.6.8 and 6.1.1.4'
H H 0.0000 0.0000 'International Tables Vol C Tables 4.2.6.8 and 6.1.1.4'
N N 0.0061 0.0033 'International Tables Vol C Tables 4.2.6.8 and 6.1.1.4'
O O 0.0106 0.0060 'International Tables Vol C Tables 4.2.6.8 and 6.1.1.4'
Cl Cl 0.1484 0.1585 'International Tables Vol C Tables 4.2.6.8 and 6.1.1.4'

loop_
_geom_angle_atom_site_label_1
_geom_angle_atom_site_label_2
_geom_angle_atom_site_label_3
_geom_angle
C2 C1 C6 124.2(12)
C2 C1 Cl1 117.1(10)
C6 C1 Cl1 118.7(8)
C1 C2 C3 119.2(12)
C1 C2 H2 120.4
C3 C2 H2 120.4
C4 C3 C2 119.5(12)
C4 C3 H3 120.2
C2 C3 H3 120.3
C3 C4 C5 121.8(13)
C3 C4 H4 119.1
C5 C4 H4 119.1
C4 C5 C6 119.7(11)
C4 C5 Cl2 121.3(10)
C6 C5 Cl2 119.1(8)
C1 C6 C5 115.6(9)
C1 C6 C7 122.1(10)
C5 C6 C7 122.2(10)
N1 C7 O4 130.6(9)
N1 C7 C6 120.3(9)
O4 C7 C6 108.9(8)
C15 C8 C9 119.9(8)
C15 C8 N1 122.0(8)
C9 C8 N1 118.1(8)
C10 C9 C8 119.8(9)
C10 C9 H9 120.1
C8 C9 H9 120.1
O1 C10 C9 126.0(9)
O1 C10 C13 112.8(8)
C9 C10 C13 121.1(8)
O1 C11 H11A 109.5
O1 C11 H11B 109.5
H11A C11 H11B 109.5
O1 C11 H11C 109.4
H11A C11 H11C 109.5
H11B C11 H11C 109.5
O2 C12 H12A 109.5
O2 C12 H12B 109.5
H12A C12 H12B 109.5
O2 C12 H12C 109.5
H12A C12 H12C 109.5
H12B C12 H12C 109.5
O2 C13 C14 126.2(8)
O2 C13 C10 116.3(8)
C14 C13 C10 117.5(8)
C13 C14 C15 119.8(9)
C13 C14 H14 120.1
C15 C14 H14 120.1
C8 C15 C14 121.6(9)
C8 C15 C16 119.6(9)
C14 C15 C16 118.7(9)
O3 C16 O4 117.7(9)
O3 C16 C15 128.0(10)
O4 C16 C15 114.2(9)
C7 N1 C8 114.5(8)
C10 O1 C11 116.7(8)
C13 O2 C12 116.1(7)
C7 O4 C16 118.9(8)

loop_
_geom_bond_atom_site_label_1
_geom_bond_atom_site_label_2
_geom_bond_distance
C1 C2 1.359(15)
C1 C6 1.375(15)
C1 Cl1 1.738(13)
C2 C3 1.36(2)
C2 H2 0.9300
C3 C4 1.354(19)
C3 H3 0.9300
C4 C5 1.383(16)
C4 H4 0.9300
C5 C6 1.410(16)
C5 Cl2 1.711(12)
C6 C7 1.521(13)
C7 N1 1.244(12)
C7 O4 1.345(12)
C8 C15 1.368(13)
C8 C9 1.388(13)
C8 N1 1.405(11)
C9 C10 1.382(13)
C9 H9 0.9300
C10 O1 1.350(11)
C10 C13 1.441(13)
C11 O1 1.402(13)
C11 H11A 0.9600
C11 H11B 0.9600
C11 H11C 0.9600
C12 O2 1.416(11)
C12 H12A 0.9600
C12 H12B 0.9600
C12 H12C 0.9600
C13 O2 1.329(10)
C13 C14 1.392(13)
C14 C15 1.407(13)
C14 H14 0.9300
C15 C16 1.466(14)
C16 O3 1.181(12)
C16 O4 1.389(12)

loop_
_geom_torsion_atom_site_label_1
_geom_torsion_atom_site_label_2
_geom_torsion_atom_site_label_3
_geom_torsion_atom_site_label_4
_geom_torsion
C6 C1 C2 C3 2.5(19)
Cl1 C1 C2 C3 -178.0(11)
C1 C2 C3 C4 -3(2)
C2 C3 C4 C5 1(2)
C3 C4 C5 C6 0.5(19)
C3 C4 C5 Cl2 -179.2(11)
C2 C1 C6 C5 -0.8(16)
Cl1 C1 C6 C5 179.7(8)
C2 C1 C6 C7 179.3(11)
Cl1 C1 C6 C7 -0.2(13)
C4 C5 C6 C1 -0.7(15)
Cl2 C5 C6 C1 179.0(8)
C4 C5 C6 C7 179.2(10)
Cl2 C5 C6 C7 -1.1(14)
C1 C6 C7 N1 84.6(13)
C5 C6 C7 N1 -95.3(13)
C1 C6 C7 O4 -91.2(12)
C5 C6 C7 O4 88.9(12)
C15 C8 C9 C10 -1.5(14)
N1 C8 C9 C10 179.8(9)
C8 C9 C10 O1 -176.4(9)
C8 C9 C10 C13 0.5(14)
O1 C10 C13 O2 -2.5(12)
C9 C10 C13 O2 -179.8(9)
O1 C10 C13 C14 -179.7(9)
C9 C10 C13 C14 3.0(14)
O2 C13 C14 C15 177.6(9)
C10 C13 C14 C15 -5.6(14)
C9 C8 C15 C14 -1.2(15)
N1 C8 C15 C14 177.4(9)
C9 C8 C15 C16 -178.4(10)
N1 C8 C15 C16 0.2(15)
C13 C14 C15 C8 4.8(16)
C13 C14 C15 C16 -177.9(10)
C8 C15 C16 O3 176.4(13)
C14 C15 C16 O3 -1(2)
C8 C15 C16 O4 -2.2(16)
C14 C15 C16 O4 -179.6(9)
O4 C7 N1 C8 -3.9(17)
C6 C7 N1 C8 -178.6(9)
C15 C8 N1 C7 2.7(14)
C9 C8 N1 C7 -178.6(9)
C9 C10 O1 C11 -1.7(15)
C13 C10 O1 C11 -178.8(9)
C14 C13 O2 C12 0.5(14)
C10 C13 O2 C12 -176.4(8)
N1 C7 O4 C16 1.8(18)
C6 C7 O4 C16 176.9(10)
O3 C16 O4 C7 -177.3(12)
C15 C16 O4 C7 1.5(16)
